data_1503712
loop_
_publ_author_name
'Kim, Yongju'
'Kim, Jonghoon'
'Park, Seung Bum'

_publ_section_title
;
 Regioselective synthesis of tetrasubstituted pyrroles by 1,3-dipolar
 cycloaddition and spontaneous decarboxylation.
;
_journal_issue 1
_journal_name_full 'Organic letters'
_journal_page_first 17
_journal_page_last 20
_journal_paper_doi 10.1021/ol8022193
_journal_volume 11
_journal_year 2009
_chemical_formula_sum 'C24 H19 Br N2 O2'
_chemical_formula_weight 447.32
_chemical_name_systematic
; 
 ? 
;
_space_group_IT_number 19
_symmetry_cell_setting orthorhombic
_symmetry_space_group_name_Hall 'P 2ac 2ab'
_symmetry_space_group_name_H-M 'P 21 21 21'
_atom_sites_solution_hydrogens geom
_atom_sites_solution_primary direct
_atom_sites_solution_secondary difmap
_audit_creation_method SHELXL-97
_cell_angle_alpha 90.00
_cell_angle_beta 90.00
_cell_angle_gamma 90.00
_cell_formula_units_Z 4
_cell_length_a 9.1208(18)
_cell_length_b 12.849(3)
_cell_length_c 17.357(4)
_cell_measurement_reflns_used 1270
_cell_measurement_temperature 273(2)
_cell_measurement_theta_max 18.16
_cell_measurement_theta_min 2.35
_cell_volume 2034.1(8)
_computing_cell_refinement 'Bruker SMART'
_computing_data_collection 'Bruker SMART'
_computing_data_reduction 'Bruker SAINT'
_computing_molecular_graphics 'Bruker SHELXTL'
_computing_publication_material 'Bruker SHELXTL'
_computing_structure_refinement 'SHELXL-97 (Sheldrick, 1997)'
_computing_structure_solution 'SHELXS-97 (Sheldrick, 1990)'
_diffrn_ambient_temperature 273(2)
_diffrn_measured_fraction_theta_full 1.000
_diffrn_measured_fraction_theta_max 1.000
_diffrn_measurement_device_type 'Bruker SMART CCD'
_diffrn_measurement_method 'phi and omega scans'
_diffrn_radiation_monochromator graphite
_diffrn_radiation_source 'fine-focus sealed tube'
_diffrn_radiation_type MoK\a
_diffrn_radiation_wavelength 0.71073
_diffrn_reflns_av_R_equivalents 0.0601
_diffrn_reflns_av_sigmaI/netI 0.1038
_diffrn_reflns_limit_h_max 8
_diffrn_reflns_limit_h_min -11
_diffrn_reflns_limit_k_max 15
_diffrn_reflns_limit_k_min -14
_diffrn_reflns_limit_l_max 21
_diffrn_reflns_limit_l_min -21
_diffrn_reflns_number 11370
_diffrn_reflns_theta_full 25.98
_diffrn_reflns_theta_max 25.98
_diffrn_reflns_theta_min 1.97
_exptl_absorpt_coefficient_mu 2.044
_exptl_absorpt_correction_T_max 0.849
_exptl_absorpt_correction_T_min 0.782
_exptl_absorpt_correction_type multi-scan
_exptl_absorpt_process_details '(SADABS; Bruker, 1997)'
_exptl_crystal_colour colorless
_exptl_crystal_density_diffrn 1.461
_exptl_crystal_density_meas ?
_exptl_crystal_density_method 'not measured'
_exptl_crystal_description block
_exptl_crystal_F_000 912
_exptl_crystal_size_max 0.15
_exptl_crystal_size_mid 0.10
_exptl_crystal_size_min 0.08
_refine_diff_density_max 0.546
_refine_diff_density_min -0.317
_refine_diff_density_rms 0.065
_refine_ls_abs_structure_details 'Flack H D (1983), Acta Cryst. A39, 876-881'
_refine_ls_abs_structure_Flack 0.003(11)
_refine_ls_extinction_method none
_refine_ls_goodness_of_fit_ref 1.002
_refine_ls_hydrogen_treatment mixed
_refine_ls_matrix_type full
_refine_ls_number_parameters 264
_refine_ls_number_reflns 3988
_refine_ls_number_restraints 0
_refine_ls_restrained_S_all 1.002
_refine_ls_R_factor_all 0.0824
_refine_ls_R_factor_gt 0.0482
_refine_ls_shift/su_max 0.001
_refine_ls_shift/su_mean 0.000
_refine_ls_structure_factor_coef Fsqd
_refine_ls_weighting_details 'calc w=1/[\s^2^(Fo^2^)+(0.0000P)^2^+0.0000P] where P=(Fo^2^+2Fc^2^)/3'
_refine_ls_weighting_scheme calc
_refine_ls_wR_factor_gt 0.0968
_refine_ls_wR_factor_ref 0.1081
_reflns_number_gt 2799
_reflns_number_total 3988
_reflns_threshold_expression >2sigma(I)
_cod_data_source_file ol8022193_si_003.cif
_cod_data_source_block Park1
_cod_depositor_comments
;
The following automatic conversions were performed:

'_symmetry_cell_setting' value 'Orthorhombic' changed to
'orthorhombic' according to
/home/saulius/struct/CIF-dictionaries/cif_core.dic dictionary named
'cif_core.dic' version 2.4.2 from 2011-04-26.

Automatic conversion script
Id: cif_fix_values 1715 2011-07-08 13:25:40Z adriana 

The following automatic conversions were performed:

'_exptl_crystal_density_meas' value 'not measured' was changed to '?'
- the value is perceived as not measured.

Automatic conversion script
Id: cif_fix_values 3008 2015-01-20 13:52:24Z robertas 
;
_cod_original_cell_volume 2034.1(7)
_cod_original_sg_symbol_H-M P2(1)2(1)2(1)
_cod_database_code 1503712

loop_
_symmetry_equiv_pos_as_xyz
'x, y, z'
'-x+1/2, -y, z+1/2'
'-x, y+1/2, -z+1/2'
'x+1/2, -y+1/2, -z'

loop_
_atom_site_label
_atom_site_type_symbol
_atom_site_fract_x
_atom_site_fract_y
_atom_site_fract_z
_atom_site_U_iso_or_equiv
_atom_site_adp_type
_atom_site_occupancy
_atom_site_symmetry_multiplicity
_atom_site_calc_flag
_atom_site_refinement_flags
Br1 Br 0.78169(7) 0.65907(4) 0.90609(3) 0.0572(2) Uani 1 1 d .
N1 N 0.6921(4) 0.8847(2) 0.55461(17) 0.0286(8) Uani 1 1 d .
H1A H 0.7297 0.8858 0.5092 0.034 Uiso 1 1 calc R
N2 N 0.7101(4) 1.0383(3) 0.90656(18) 0.0357(8) Uani 1 1 d .
O1 O 0.1745(4) 0.7659(3) 0.7944(2) 0.0529(10) Uani 1 1 d .
H1 H 0.1364 0.8112 0.8210 0.079 Uiso 1 1 calc R
O2 O 0.2899(4) 0.8153(2) 0.66598(16) 0.0458(8) Uani 1 1 d .
C1 C 0.5902(6) 0.6965(3) 0.8714(2) 0.0395(12) Uani 1 1 d .
C2 C 0.4705(7) 0.6845(4) 0.9196(3) 0.0505(14) Uani 1 1 d .
H2 H 0.4836 0.6591 0.9693 0.061 Uiso 1 1 calc R
C3 C 0.3333(7) 0.7099(4) 0.8944(3) 0.0541(15) Uani 1 1 d .
H3 H 0.2536 0.7021 0.9273 0.065 Uiso 1 1 calc R
C4 C 0.3113(6) 0.7474(4) 0.8200(3) 0.0441(13) Uani 1 1 d .
C5 C 0.4352(5) 0.7651(3) 0.7714(2) 0.0326(11) Uani 1 1 d .
C6 C 0.5741(5) 0.7360(3) 0.7984(2) 0.0315(11) Uani 1 1 d .
H6 H 0.6557 0.7434 0.7668 0.038 Uiso 1 1 calc R
C7 C 0.4147(5) 0.8121(3) 0.6937(2) 0.0332(11) Uani 1 1 d .
C8 C 0.5402(5) 0.8521(3) 0.6516(2) 0.0290(10) Uani 1 1 d .
C9 C 0.6651(5) 0.9096(3) 0.6798(2) 0.0261(10) Uani 1 1 d .
C10 C 0.6818(5) 0.9529(3) 0.7586(2) 0.0262(10) Uani 1 1 d .
C11 C 0.5703(5) 1.0091(3) 0.7925(2) 0.0301(10) Uani 1 1 d .
H11 H 0.4829 1.0196 0.7660 0.036 Uiso 1 1 calc R
C12 C 0.5873(5) 1.0497(3) 0.8652(2) 0.0355(11) Uani 1 1 d .
H12 H 0.5098 1.0868 0.8866 0.043 Uiso 1 1 calc R
C13 C 0.8184(5) 0.9831(3) 0.8746(2) 0.0321(10) Uani 1 1 d .
H13 H 0.9038 0.9730 0.9030 0.039 Uiso 1 1 calc R
C14 C 0.8105(5) 0.9399(3) 0.8016(2) 0.0309(10) Uani 1 1 d .
H14 H 0.8893 0.9029 0.7814 0.037 Uiso 1 1 calc R
C15 C 0.7545(5) 0.9291(3) 0.6183(2) 0.0284(10) Uani 1 1 d .
C16 C 0.8964(5) 0.9881(3) 0.6128(2) 0.0351(11) Uani 1 1 d .
H16A H 0.9018 1.0381 0.6538 0.053 Uiso 1 1 calc R
H16B H 0.9011 1.0235 0.5641 0.053 Uiso 1 1 calc R
H16C H 0.9771 0.9404 0.6169 0.053 Uiso 1 1 calc R
C17 C 0.5607(5) 0.8382(3) 0.5732(2) 0.0289(9) Uani 1 1 d .
C18 C 0.4750(5) 0.7775(3) 0.5151(2) 0.0328(11) Uani 1 1 d .
H18A H 0.3920 0.7455 0.5407 0.039 Uiso 1 1 calc R
H18B H 0.5365 0.7220 0.4954 0.039 Uiso 1 1 calc R
C19 C 0.4189(5) 0.8408(4) 0.4476(2) 0.0313(10) Uani 1 1 d .
C20 C 0.3351(5) 0.9295(3) 0.4603(2) 0.0372(11) Uani 1 1 d .
H20 H 0.3117 0.9494 0.5103 0.045 Uiso 1 1 calc R
C21 C 0.2865(5) 0.9884(4) 0.3987(3) 0.0478(12) Uani 1 1 d .
H21 H 0.2318 1.0483 0.4074 0.057 Uiso 1 1 calc R
C22 C 0.3190(6) 0.9584(4) 0.3242(3) 0.0498(14) Uani 1 1 d .
H22 H 0.2855 0.9978 0.2828 0.060 Uiso 1 1 calc R
C23 C 0.4008(6) 0.8703(4) 0.3111(2) 0.0453(14) Uani 1 1 d .
H23 H 0.4227 0.8498 0.2610 0.054 Uiso 1 1 calc R
C24 C 0.4504(5) 0.8122(3) 0.3734(2) 0.0366(11) Uani 1 1 d .
H24 H 0.5060 0.7527 0.3645 0.044 Uiso 1 1 calc R

loop_
_atom_site_aniso_label
_atom_site_aniso_U_11
_atom_site_aniso_U_22
_atom_site_aniso_U_33
_atom_site_aniso_U_23
_atom_site_aniso_U_13
_atom_site_aniso_U_12
Br1 0.0685(4) 0.0675(3) 0.0356(2) 0.0140(3) -0.0045(3) 0.0104(3)
N1 0.036(2) 0.0312(18) 0.0180(15) 0.0011(14) 0.0021(17) 0.0017(17)
N2 0.042(2) 0.038(2) 0.0270(16) -0.0051(16) -0.005(2) -0.0080(19)
O1 0.033(2) 0.067(3) 0.059(2) -0.0167(18) 0.0103(18) -0.0089(17)
O2 0.0319(19) 0.065(2) 0.0401(16) -0.0010(15) -0.0045(17) -0.0117(18)
C1 0.062(4) 0.028(2) 0.029(2) 0.0028(19) 0.006(2) -0.008(2)
C2 0.072(4) 0.047(3) 0.032(3) 0.003(2) 0.006(3) -0.013(3)
C3 0.063(4) 0.057(3) 0.043(3) -0.002(2) 0.025(3) -0.020(3)
C4 0.046(4) 0.045(3) 0.041(3) -0.008(2) 0.009(3) -0.017(3)
C5 0.037(3) 0.031(2) 0.030(2) -0.0063(19) 0.006(2) -0.009(2)
C6 0.043(3) 0.025(2) 0.026(2) -0.0018(18) 0.006(2) -0.005(2)
C7 0.032(3) 0.031(3) 0.036(2) -0.0109(19) 0.000(2) -0.002(2)
C8 0.028(2) 0.034(2) 0.026(2) 0.001(2) -0.0034(19) -0.001(2)
C9 0.031(3) 0.024(2) 0.023(2) 0.0002(17) 0.0012(19) 0.0033(19)
C10 0.034(3) 0.018(2) 0.027(2) 0.0016(16) 0.000(2) -0.0074(19)
C11 0.032(3) 0.030(2) 0.028(2) -0.0002(19) -0.006(2) -0.001(2)
C12 0.036(3) 0.040(3) 0.031(2) -0.005(2) 0.004(2) -0.001(2)
C13 0.029(3) 0.040(3) 0.027(2) 0.0011(19) -0.006(2) -0.004(2)
C14 0.028(3) 0.035(2) 0.029(2) -0.0046(19) 0.000(2) 0.003(2)
C15 0.037(3) 0.025(2) 0.0229(19) -0.0022(16) 0.0004(18) -0.0007(19)
C16 0.034(3) 0.038(3) 0.033(2) 0.002(2) 0.004(2) -0.010(2)
C17 0.038(3) 0.025(2) 0.024(2) 0.0026(18) -0.0047(18) -0.004(2)
C18 0.049(3) 0.026(2) 0.023(2) -0.0006(18) -0.004(2) -0.002(2)
C19 0.035(3) 0.032(2) 0.027(2) -0.001(2) -0.0060(19) -0.013(2)
C20 0.034(3) 0.042(3) 0.036(2) -0.006(2) 0.004(2) -0.001(2)
C21 0.032(3) 0.051(3) 0.060(3) 0.005(3) -0.007(3) 0.004(2)
C22 0.040(3) 0.062(3) 0.047(3) 0.021(3) -0.018(3) -0.005(3)
C23 0.049(3) 0.061(4) 0.026(2) 0.010(2) -0.006(2) -0.015(3)
C24 0.039(3) 0.038(3) 0.033(2) -0.004(2) -0.003(2) -0.007(2)

loop_
_atom_type_symbol
_atom_type_description
_atom_type_scat_dispersion_real
_atom_type_scat_dispersion_imag
_atom_type_scat_source
C C 0.0033 0.0016 'International Tables Vol C Tables 4.2.6.8 and 6.1.1.4'
H H 0.0000 0.0000 'International Tables Vol C Tables 4.2.6.8 and 6.1.1.4'
N N 0.0061 0.0033 'International Tables Vol C Tables 4.2.6.8 and 6.1.1.4'
O O 0.0106 0.0060 'International Tables Vol C Tables 4.2.6.8 and 6.1.1.4'
Br Br -0.2901 2.4595 'International Tables Vol C Tables 4.2.6.8 and 6.1.1.4'

loop_
_geom_angle_atom_site_label_1
_geom_angle_atom_site_label_2
_geom_angle_atom_site_label_3
_geom_angle
C15 N1 C17 110.7(3)
C15 N1 H1A 124.7
C17 N1 H1A 124.7
C13 N2 C12 117.0(3)
C4 O1 H1 109.5
C6 C1 C2 121.0(5)
C6 C1 Br1 118.8(4)
C2 C1 Br1 120.2(4)
C3 C2 C1 120.2(4)
C3 C2 H2 119.9
C1 C2 H2 119.9
C2 C3 C4 120.8(5)
C2 C3 H3 119.6
C4 C3 H3 119.6
O1 C4 C3 120.0(5)
O1 C4 C5 120.7(4)
C3 C4 C5 119.3(5)
C6 C5 C4 118.4(4)
C6 C5 C7 121.6(4)
C4 C5 C7 120.0(4)
C1 C6 C5 120.2(4)
C1 C6 H6 119.9
C5 C6 H6 119.9
O2 C7 C8 121.2(4)
O2 C7 C5 118.8(4)
C8 C7 C5 120.1(4)
C17 C8 C9 107.1(4)
C17 C8 C7 123.7(4)
C9 C8 C7 129.2(4)
C15 C9 C8 107.4(3)
C15 C9 C10 126.1(4)
C8 C9 C10 125.9(4)
C11 C10 C14 117.0(3)
C11 C10 C9 120.9(4)
C14 C10 C9 122.1(4)
C12 C11 C10 120.5(4)
C12 C11 H11 119.8
C10 C11 H11 119.8
N2 C12 C11 123.1(4)
N2 C12 H12 118.5
C11 C12 H12 118.5
N2 C13 C14 123.6(4)
N2 C13 H13 118.2
C14 C13 H13 118.2
C13 C14 C10 118.9(4)
C13 C14 H14 120.6
C10 C14 H14 120.6
C9 C15 N1 107.9(3)
C9 C15 C16 131.0(3)
N1 C15 C16 121.1(3)
C15 C16 H16A 109.5
C15 C16 H16B 109.5
H16A C16 H16B 109.5
C15 C16 H16C 109.5
H16A C16 H16C 109.5
H16B C16 H16C 109.5
N1 C17 C8 106.9(3)
N1 C17 C18 121.5(3)
C8 C17 C18 131.3(4)
C17 C18 C19 114.7(3)
C17 C18 H18A 108.6
C19 C18 H18A 108.6
C17 C18 H18B 108.6
C19 C18 H18B 108.6
H18A C18 H18B 107.6
C24 C19 C20 119.0(4)
C24 C19 C18 120.8(4)
C20 C19 C18 120.3(3)
C21 C20 C19 120.2(4)
C21 C20 H20 119.9
C19 C20 H20 119.9
C22 C21 C20 120.2(5)
C22 C21 H21 119.9
C20 C21 H21 119.9
C23 C22 C21 120.0(4)
C23 C22 H22 120.0
C21 C22 H22 120.0
C22 C23 C24 119.4(4)
C22 C23 H23 120.3
C24 C23 H23 120.3
C19 C24 C23 121.2(4)
C19 C24 H24 119.4
C23 C24 H24 119.4

loop_
_geom_bond_atom_site_label_1
_geom_bond_atom_site_label_2
_geom_bond_distance
Br1 C1 1.909(5)
N1 C15 1.368(5)
N1 C17 1.378(5)
N1 H1A 0.8600
N2 C13 1.337(5)
N2 C12 1.338(6)
O1 C4 1.346(6)
O1 H1 0.8200
O2 C7 1.236(5)
C1 C6 1.372(6)
C1 C2 1.384(7)
C2 C3 1.365(7)
C2 H2 0.9300
C3 C4 1.394(7)
C3 H3 0.9300
C4 C5 1.427(6)
C5 C6 1.402(7)
C5 C7 1.490(6)
C6 H6 0.9300
C7 C8 1.452(6)
C8 C17 1.385(5)
C8 C9 1.444(6)
C9 C15 1.367(5)
C9 C10 1.484(5)
C10 C11 1.379(6)
C10 C14 1.401(6)
C11 C12 1.374(5)
C11 H11 0.9300
C12 H12 0.9300
C13 C14 1.386(5)
C13 H13 0.9300
C14 H14 0.9300
C15 C16 1.504(6)
C16 H16A 0.9600
C16 H16B 0.9600
C16 H16C 0.9600
C17 C18 1.495(5)
C18 C19 1.515(5)
C18 H18A 0.9700
C18 H18B 0.9700
C19 C24 1.370(5)
C19 C20 1.390(6)
C20 C21 1.383(6)
C20 H20 0.9300
C21 C22 1.382(7)
C21 H21 0.9300
C22 C23 1.374(7)
C22 H22 0.9300
C23 C24 1.390(6)
C23 H23 0.9300
C24 H24 0.9300

loop_
_geom_torsion_atom_site_label_1
_geom_torsion_atom_site_label_2
_geom_torsion_atom_site_label_3
_geom_torsion_atom_site_label_4
_geom_torsion
C6 C1 C2 C3 1.4(7)
Br1 C1 C2 C3 -179.1(4)
C1 C2 C3 C4 0.5(7)
C2 C3 C4 O1 175.9(5)
C2 C3 C4 C5 -3.8(7)
O1 C4 C5 C6 -174.5(4)
C3 C4 C5 C6 5.2(6)
O1 C4 C5 C7 4.6(6)
C3 C4 C5 C7 -175.7(4)
C2 C1 C6 C5 0.1(6)
Br1 C1 C6 C5 -179.4(3)
C4 C5 C6 C1 -3.4(6)
C7 C5 C6 C1 177.6(4)
C6 C5 C7 O2 164.4(4)
C4 C5 C7 O2 -14.7(6)
C6 C5 C7 C8 -15.1(6)
C4 C5 C7 C8 165.9(4)
O2 C7 C8 C17 -40.5(7)
C5 C7 C8 C17 138.9(4)
O2 C7 C8 C9 140.9(4)
C5 C7 C8 C9 -39.7(7)
C17 C8 C9 C15 0.6(5)
C7 C8 C9 C15 179.4(4)
C17 C8 C9 C10 172.3(4)
C7 C8 C9 C10 -8.9(7)
C15 C9 C10 C11 122.7(5)
C8 C9 C10 C11 -47.5(6)
C15 C9 C10 C14 -56.6(6)
C8 C9 C10 C14 133.2(4)
C14 C10 C11 C12 0.0(6)
C9 C10 C11 C12 -179.4(4)
C13 N2 C12 C11 -1.1(6)
C10 C11 C12 N2 0.5(6)
C12 N2 C13 C14 1.4(6)
N2 C13 C14 C10 -1.0(6)
C11 C10 C14 C13 0.3(6)
C9 C10 C14 C13 179.7(4)
C8 C9 C15 N1 -1.2(5)
C10 C9 C15 N1 -172.9(4)
C8 C9 C15 C16 177.9(4)
C10 C9 C15 C16 6.3(7)
C17 N1 C15 C9 1.3(5)
C17 N1 C15 C16 -177.9(4)
C15 N1 C17 C8 -0.9(5)
C15 N1 C17 C18 -175.6(4)
C9 C8 C17 N1 0.2(5)
C7 C8 C17 N1 -178.7(4)
C9 C8 C17 C18 174.2(4)
C7 C8 C17 C18 -4.7(8)
N1 C17 C18 C19 -64.1(5)
C8 C17 C18 C19 122.7(5)
C17 C18 C19 C24 125.3(4)
C17 C18 C19 C20 -54.3(6)
C24 C19 C20 C21 -0.9(7)
C18 C19 C20 C21 178.7(4)
C19 C20 C21 C22 1.0(7)
C20 C21 C22 C23 -0.5(8)
C21 C22 C23 C24 -0.1(7)
C20 C19 C24 C23 0.3(7)
C18 C19 C24 C23 -179.3(4)
C22 C23 C24 C19 0.2(7)
